data_4315392
loop_
_publ_author_name
'Heather A. Michaels'
'Christopher S. Murphy'
'Ronald J. Clark'
'Michael W. Davidson'
'Lei Zhu'

_publ_section_title
;
 2-Anthryltriazolyl-Containing Multidentate Ligands: Zinc-Coordination
 Mediated Photophysical Processes and Potential in Live-Cell Imaging
 Applications
;
_journal_name_full 'Inorganic Chemistry'
_journal_page_first 4278
_journal_page_last 4287
_journal_paper_doi 10.1021/ic100145e
_journal_volume 49
_journal_year 2010
_chemical_formula_sum 'C35 H33 Cl2 N9 O8 Zn'
_chemical_formula_weight 843.97
_chemical_name_systematic
; 
 ? 
;
_space_group_IT_number 14
_symmetry_cell_setting monoclinic
_symmetry_space_group_name_Hall '-P 2yn'
_symmetry_space_group_name_H-M 'P 1 21/n 1'
_atom_sites_solution_hydrogens geom
_atom_sites_solution_primary direct
_atom_sites_solution_secondary difmap
_audit_creation_method SHELXL-97
_cell_angle_alpha 90.00
_cell_angle_beta 93.0810(10)
_cell_angle_gamma 90.00
_cell_formula_units_Z 4
_cell_length_a 12.8450(3)
_cell_length_b 14.5673(4)
_cell_length_c 19.9601(5)
_cell_measurement_temperature 173(2)
_cell_volume 3729.47(16)
_computing_structure_refinement 'SHELXL-97 (Sheldrick, 1997)'
_computing_structure_solution 'SHELXS-97 (Sheldrick, 1990)'
_diffrn_ambient_temperature 173(2)
_diffrn_measured_fraction_theta_full 0.997
_diffrn_measured_fraction_theta_max 0.997
_diffrn_radiation_monochromator graphite
_diffrn_radiation_source 'fine-focus sealed tube'
_diffrn_radiation_type MoK\a
_diffrn_radiation_wavelength 0.71073
_diffrn_reflns_av_R_equivalents 0.0199
_diffrn_reflns_av_sigmaI/netI 0.0144
_diffrn_reflns_limit_h_max 16
_diffrn_reflns_limit_h_min -16
_diffrn_reflns_limit_k_max 18
_diffrn_reflns_limit_k_min -18
_diffrn_reflns_limit_l_max 25
_diffrn_reflns_limit_l_min -25
_diffrn_reflns_number 41155
_diffrn_reflns_theta_full 27.22
_diffrn_reflns_theta_max 27.22
_diffrn_reflns_theta_min 1.93
_exptl_absorpt_coefficient_mu 0.866
_exptl_absorpt_correction_T_max 0.7935
_exptl_absorpt_correction_T_min 0.7811
_exptl_crystal_density_diffrn 1.503
_exptl_crystal_density_method 'not measured'
_exptl_crystal_F_000 1736
_exptl_crystal_size_max 0.30
_exptl_crystal_size_mid 0.29
_exptl_crystal_size_min 0.28
_refine_diff_density_max 0.323
_refine_diff_density_min -0.403
_refine_diff_density_rms 0.046
_refine_ls_extinction_method none
_refine_ls_goodness_of_fit_ref 1.037
_refine_ls_hydrogen_treatment mixed
_refine_ls_matrix_type full
_refine_ls_number_parameters 555
_refine_ls_number_reflns 8295
_refine_ls_number_restraints 0
_refine_ls_restrained_S_all 1.037
_refine_ls_R_factor_all 0.0333
_refine_ls_R_factor_gt 0.0291
_refine_ls_shift/su_max 0.026
_refine_ls_shift/su_mean 0.000
_refine_ls_structure_factor_coef Fsqd
_refine_ls_weighting_details 'calc w=1/[\s^2^(Fo^2^)+(0.0470P)^2^+1.5225P] where P=(Fo^2^+2Fc^2^)/3'
_refine_ls_weighting_scheme calc
_refine_ls_wR_factor_gt 0.0824
_refine_ls_wR_factor_ref 0.0854
_reflns_number_gt 7439
_reflns_number_total 8295
_reflns_threshold_expression >2sigma(I)
_cod_data_source_file ic100145e_si_001.cif
_cod_data_source_block zhu29
_cod_database_code 4315392

loop_
_symmetry_equiv_pos_as_xyz
'x, y, z'
'-x+1/2, y+1/2, -z+1/2'
'-x, -y, -z'
'x-1/2, -y-1/2, z-1/2'

loop_
_atom_site_label
_atom_site_type_symbol
_atom_site_fract_x
_atom_site_fract_y
_atom_site_fract_z
_atom_site_U_iso_or_equiv
_atom_site_adp_type
_atom_site_occupancy
_atom_site_symmetry_multiplicity
_atom_site_calc_flag
_atom_site_refinement_flags
_atom_site_disorder_assembly
_atom_site_disorder_group
Zn1 Zn 0.614536(13) 0.868553(12) 0.157397(8) 0.02730(6) Uani 1 1 d . . .
C1 C 0.78608(12) 0.80577(12) 0.25727(9) 0.0371(4) Uani 1 1 d . . .
H1 H 0.8280 0.8007 0.2197 0.044 Uiso 1 1 calc R . .
C2 C 0.82491(13) 0.77390(13) 0.31896(9) 0.0410(4) Uani 1 1 d . . .
H2 H 0.8926 0.7476 0.3237 0.049 Uiso 1 1 calc R . .
C3 C 0.76388(14) 0.78088(13) 0.37349(9) 0.0414(4) Uani 1 1 d . . .
H3 H 0.7887 0.7587 0.4162 0.050 Uiso 1 1 calc R . .
C4 C 0.66644(14) 0.82034(12) 0.36542(8) 0.0374(4) Uani 1 1 d . . .
H4 H 0.6234 0.8259 0.4025 0.045 Uiso 1 1 calc R . .
C5 C 0.63216(13) 0.85183(11) 0.30256(8) 0.0325(3) Uani 1 1 d . . .
C6 C 0.52713(13) 0.89688(12) 0.28914(8) 0.0357(3) Uani 1 1 d . . .
H6A H 0.4809 0.8821 0.3258 0.043 Uiso 1 1 calc R . .
H6B H 0.5355 0.9644 0.2873 0.043 Uiso 1 1 calc R . .
C7 C 0.57287(14) 1.04612(12) 0.08425(8) 0.0372(4) Uani 1 1 d . . .
H7 H 0.6417 1.0392 0.0698 0.045 Uiso 1 1 calc R . .
C8 C 0.51280(16) 1.11776(12) 0.05931(9) 0.0432(4) Uani 1 1 d . . .
H8 H 0.5398 1.1596 0.0281 0.052 Uiso 1 1 calc R . .
C9 C 0.41268(16) 1.12814(13) 0.08017(10) 0.0456(4) Uani 1 1 d . . .
H9 H 0.3696 1.1767 0.0631 0.055 Uiso 1 1 calc R . .
C10 C 0.37613(14) 1.06684(13) 0.12621(9) 0.0413(4) Uani 1 1 d . . .
H10 H 0.3080 1.0735 0.1419 0.050 Uiso 1 1 calc R . .
C11 C 0.44002(12) 0.99521(11) 0.14945(8) 0.0330(3) Uani 1 1 d . . .
C12 C 0.39816(12) 0.92340(12) 0.19573(8) 0.0358(3) Uani 1 1 d . . .
H12A H 0.3630 0.9544 0.2324 0.043 Uiso 1 1 calc R . .
H12B H 0.3456 0.8856 0.1703 0.043 Uiso 1 1 calc R . .
C13 C 0.44640(12) 0.76624(11) 0.22754(8) 0.0322(3) Uani 1 1 d . . .
H13A H 0.3731 0.7628 0.2404 0.039 Uiso 1 1 calc R . .
H13B H 0.4906 0.7319 0.2611 0.039 Uiso 1 1 calc R . .
C14 C 0.45640(12) 0.72628(10) 0.15911(7) 0.0294(3) Uani 1 1 d . . .
C15 C 0.40257(12) 0.66156(11) 0.12201(8) 0.0309(3) Uani 1 1 d . . .
H14 H 0.3444 0.6265 0.1347 0.037 Uiso 1 1 calc R . .
C16 C 0.42353(12) 0.60438(10) 0.00426(8) 0.0292(3) Uani 1 1 d . . .
C17 C 0.48786(12) 0.60526(10) -0.04768(8) 0.0293(3) Uani 1 1 d . . .
H17 H 0.5508 0.6396 -0.0445 0.035 Uiso 1 1 calc R . .
C18 C 0.46034(12) 0.55428(10) -0.10701(8) 0.0301(3) Uani 1 1 d . . .
C19 C 0.52413(13) 0.55341(11) -0.16158(8) 0.0333(3) Uani 1 1 d . . .
H19 H 0.5892 0.5845 -0.1582 0.040 Uiso 1 1 calc R . .
C20 C 0.49375(14) 0.50745(11) -0.22110(8) 0.0355(3) Uani 1 1 d . . .
C21 C 0.55794(16) 0.50481(13) -0.27714(9) 0.0457(4) Uani 1 1 d . . .
H21 H 0.6244 0.5336 -0.2741 0.055 Uiso 1 1 calc R . .
C22 C 0.52529(19) 0.46137(14) -0.33531(10) 0.0533(5) Uani 1 1 d . . .
H22 H 0.5693 0.4601 -0.3721 0.064 Uiso 1 1 calc R . .
C23 C 0.42647(19) 0.41841(14) -0.34102(10) 0.0542(5) Uani 1 1 d . . .
H23 H 0.4038 0.3897 -0.3820 0.065 Uiso 1 1 calc R . .
C24 C 0.36405(17) 0.41800(13) -0.28858(10) 0.0483(5) Uani 1 1 d . . .
H24 H 0.2982 0.3884 -0.2932 0.058 Uiso 1 1 calc R . .
C25 C 0.39516(14) 0.46126(11) -0.22612(9) 0.0378(4) Uani 1 1 d . . .
C26 C 0.33398(14) 0.45855(11) -0.17040(9) 0.0385(4) Uani 1 1 d . . .
H26 H 0.2702 0.4254 -0.1732 0.046 Uiso 1 1 calc R . .
C27 C 0.36424(12) 0.50340(10) -0.11076(8) 0.0327(3) Uani 1 1 d . . .
C28 C 0.30337(13) 0.50182(11) -0.05320(9) 0.0369(4) Uani 1 1 d . . .
H28 H 0.2419 0.4654 -0.0540 0.044 Uiso 1 1 calc R . .
C29 C 0.33080(12) 0.55088(11) 0.00271(8) 0.0347(3) Uani 1 1 d . . .
H29 H 0.2886 0.5495 0.0404 0.042 Uiso 1 1 calc R . .
C30 C 0.81529(14) 0.87305(12) 0.07029(9) 0.0382(4) Uani 1 1 d . . .
C31 C 0.91076(17) 0.87248(16) 0.03446(12) 0.0578(6) Uani 1 1 d . . .
H31A H 0.9709 0.8702 0.0667 0.087 Uiso 1 1 calc R . .
H31B H 0.9143 0.9283 0.0073 0.087 Uiso 1 1 calc R . .
H31C H 0.9114 0.8186 0.0051 0.087 Uiso 1 1 calc R . .
N1 N 0.69114(10) 0.84365(10) 0.24887(7) 0.0321(3) Uani 1 1 d . . .
N2 N 0.53718(10) 0.98518(9) 0.12874(6) 0.0309(3) Uani 1 1 d . . .
N3 N 0.48061(10) 0.86310(9) 0.22490(7) 0.0299(3) Uani 1 1 d . . .
N4 N 0.53322(10) 0.75807(9) 0.12096(6) 0.0283(3) Uani 1 1 d . . .
N5 N 0.52979(10) 0.71738(9) 0.06203(6) 0.0286(3) Uani 1 1 d . . .
N6 N 0.45025(10) 0.65813(9) 0.06295(6) 0.0281(3) Uani 1 1 d . . .
N7 N 0.74149(12) 0.87344(10) 0.09918(7) 0.0377(3) Uani 1 1 d . . .
N8 N 0.70360(16) 0.89585(15) 0.70757(11) 0.0645(5) Uani 1 1 d . . .
C32 C 0.66568(17) 0.83008(16) 0.72429(11) 0.0519(5) Uani 1 1 d . . .
C33 C 0.6186(2) 0.74677(18) 0.74644(14) 0.0748(7) Uani 1 1 d . . .
H33A H 0.6681 0.7139 0.7769 0.112 Uiso 1 1 calc R . .
H33B H 0.5998 0.7080 0.7075 0.112 Uiso 1 1 calc R . .
H33C H 0.5557 0.7616 0.7700 0.112 Uiso 1 1 calc R . .
N9 N -0.0845(2) 0.6548(2) 0.15570(18) 0.1068(10) Uani 1 1 d . . .
C34 C -0.0315(2) 0.62914(18) 0.11634(16) 0.0712(7) Uani 1 1 d . . .
C35 C 0.0369(3) 0.5952(3) 0.06766(16) 0.0959(10) Uani 1 1 d . . .
H35A H 0.0867 0.6433 0.0569 0.144 Uiso 1 1 calc R . .
H35B H -0.0040 0.5775 0.0268 0.144 Uiso 1 1 calc R . .
H35C H 0.0748 0.5417 0.0859 0.144 Uiso 1 1 calc R . .
Cl1 Cl 0.20553(3) 0.85267(3) 0.04249(2) 0.03977(10) Uani 1 1 d . . .
O1 O 0.31304(13) 0.83604(16) 0.03982(9) 0.0810(6) Uani 1 1 d . A .
O2 O 0.1741(8) 0.8418(7) 0.1094(4) 0.080(2) Uani 0.563(19) 1 d P A 1
O3 O 0.1369(3) 0.7991(6) -0.0011(3) 0.0675(19) Uani 0.563(19) 1 d P A 1
O4 O 0.1885(7) 0.9457(4) 0.0213(6) 0.104(3) Uani 0.563(19) 1 d P A 1
O2A O 0.1788(8) 0.8811(14) 0.1050(6) 0.098(5) Uani 0.437(19) 1 d P A 2
O3A O 0.1694(14) 0.7649(9) 0.0259(9) 0.132(5) Uani 0.437(19) 1 d P A 2
O4A O 0.1762(10) 0.9142(13) -0.0045(7) 0.132(5) Uani 0.437(19) 1 d P A 2
Cl2 Cl 0.81760(3) 0.68088(3) 0.91059(2) 0.04521(11) Uani 1 1 d . . .
O5 O 0.75080(16) 0.69517(15) 0.96334(11) 0.0936(7) Uani 1 1 d . B .
O6 O 0.9181(2) 0.6623(4) 0.93623(18) 0.096(2) Uani 0.660(7) 1 d P B 1
O7 O 0.8191(3) 0.7674(2) 0.87508(15) 0.0881(15) Uani 0.660(7) 1 d P B 1
O8 O 0.7868(2) 0.6128(3) 0.8620(2) 0.0897(15) Uani 0.660(7) 1 d P B 1
O6A O 0.8450(7) 0.5855(4) 0.9222(5) 0.108(4) Uani 0.340(7) 1 d P B 2
O7A O 0.9105(5) 0.7297(5) 0.9079(3) 0.076(3) Uani 0.340(7) 1 d P B 2
O8A O 0.7612(7) 0.6883(11) 0.8538(4) 0.154(6) Uani 0.340(7) 1 d P B 2

loop_
_atom_site_aniso_label
_atom_site_aniso_U_11
_atom_site_aniso_U_22
_atom_site_aniso_U_33
_atom_site_aniso_U_23
_atom_site_aniso_U_13
_atom_site_aniso_U_12
Zn1 0.02747(10) 0.02895(10) 0.02588(10) 0.00200(6) 0.00524(7) 0.00006(6)
C1 0.0306(8) 0.0436(9) 0.0370(9) 0.0009(7) 0.0012(6) -0.0048(7)
C2 0.0319(8) 0.0455(10) 0.0445(10) 0.0035(8) -0.0081(7) -0.0073(7)
C3 0.0445(9) 0.0452(9) 0.0331(8) 0.0028(7) -0.0103(7) -0.0139(8)
C4 0.0430(9) 0.0414(9) 0.0277(8) -0.0023(6) 0.0003(6) -0.0128(7)
C5 0.0349(8) 0.0344(8) 0.0283(7) -0.0029(6) 0.0029(6) -0.0080(6)
C6 0.0393(8) 0.0398(9) 0.0285(8) -0.0031(6) 0.0082(6) -0.0008(7)
C7 0.0411(9) 0.0349(8) 0.0361(8) 0.0044(7) 0.0061(7) -0.0014(7)
C8 0.0558(11) 0.0358(9) 0.0382(9) 0.0096(7) 0.0032(8) 0.0001(8)
C9 0.0538(11) 0.0381(9) 0.0443(10) 0.0063(7) -0.0020(8) 0.0116(8)
C10 0.0402(9) 0.0427(9) 0.0412(9) 0.0025(7) 0.0031(7) 0.0111(7)
C11 0.0354(8) 0.0333(8) 0.0303(8) -0.0006(6) 0.0026(6) 0.0041(6)
C12 0.0315(8) 0.0402(9) 0.0365(8) 0.0044(7) 0.0078(6) 0.0058(7)
C13 0.0334(8) 0.0349(8) 0.0288(7) 0.0052(6) 0.0055(6) -0.0032(6)
C14 0.0301(7) 0.0290(7) 0.0295(7) 0.0068(6) 0.0044(6) 0.0017(6)
C15 0.0307(7) 0.0303(7) 0.0321(8) 0.0062(6) 0.0052(6) -0.0005(6)
C16 0.0300(7) 0.0249(7) 0.0325(8) 0.0026(6) -0.0012(6) 0.0013(6)
C17 0.0286(7) 0.0248(7) 0.0342(8) 0.0021(6) 0.0002(6) -0.0004(6)
C18 0.0320(7) 0.0230(7) 0.0347(8) 0.0022(6) -0.0022(6) 0.0018(6)
C19 0.0353(8) 0.0268(7) 0.0377(8) 0.0005(6) 0.0014(6) -0.0002(6)
C20 0.0451(9) 0.0251(7) 0.0359(8) 0.0010(6) -0.0008(7) 0.0026(6)
C21 0.0569(11) 0.0398(9) 0.0408(10) -0.0031(7) 0.0064(8) -0.0011(8)
C22 0.0780(15) 0.0432(10) 0.0393(10) -0.0044(8) 0.0080(9) 0.0001(10)
C23 0.0842(15) 0.0413(10) 0.0361(10) -0.0054(8) -0.0071(10) -0.0021(10)
C24 0.0626(12) 0.0351(9) 0.0454(10) -0.0029(8) -0.0128(9) -0.0061(8)
C25 0.0480(9) 0.0250(7) 0.0393(9) -0.0001(6) -0.0067(7) 0.0009(7)
C26 0.0390(9) 0.0290(8) 0.0464(9) 0.0018(7) -0.0068(7) -0.0046(7)
C27 0.0325(8) 0.0253(7) 0.0399(8) 0.0036(6) -0.0021(6) -0.0006(6)
C28 0.0309(8) 0.0340(8) 0.0456(9) 0.0045(7) -0.0007(7) -0.0071(6)
C29 0.0307(8) 0.0344(8) 0.0393(8) 0.0049(7) 0.0043(6) -0.0023(6)
C30 0.0375(9) 0.0424(9) 0.0354(9) 0.0004(7) 0.0079(7) 0.0003(7)
C31 0.0451(11) 0.0702(14) 0.0606(13) -0.0022(10) 0.0264(10) 0.0001(10)
N1 0.0308(6) 0.0365(7) 0.0292(6) 0.0011(5) 0.0027(5) -0.0041(5)
N2 0.0334(7) 0.0298(6) 0.0298(6) 0.0025(5) 0.0040(5) 0.0010(5)
N3 0.0301(6) 0.0319(7) 0.0279(6) 0.0020(5) 0.0047(5) 0.0015(5)
N4 0.0293(6) 0.0281(6) 0.0277(6) 0.0024(5) 0.0046(5) 0.0013(5)
N5 0.0299(6) 0.0260(6) 0.0303(6) 0.0018(5) 0.0037(5) 0.0002(5)
N6 0.0289(6) 0.0252(6) 0.0301(6) 0.0035(5) 0.0027(5) 0.0008(5)
N7 0.0355(7) 0.0420(8) 0.0364(7) 0.0019(6) 0.0091(6) -0.0005(6)
N8 0.0641(12) 0.0612(12) 0.0700(13) -0.0039(10) 0.0209(10) -0.0021(10)
C32 0.0501(11) 0.0557(12) 0.0510(11) -0.0023(9) 0.0134(9) 0.0049(10)
C33 0.0809(17) 0.0658(15) 0.0790(17) 0.0097(13) 0.0156(14) -0.0081(13)
N9 0.0587(14) 0.120(2) 0.144(3) -0.036(2) 0.0218(16) -0.0080(15)
C34 0.0576(15) 0.0649(16) 0.090(2) -0.0030(13) -0.0056(14) -0.0086(12)
C35 0.106(2) 0.108(3) 0.0735(19) -0.0126(18) 0.0096(17) -0.001(2)
Cl1 0.0397(2) 0.0487(2) 0.0311(2) -0.00202(16) 0.00417(16) 0.00332(17)
O1 0.0522(9) 0.1267(16) 0.0654(10) 0.0196(11) 0.0161(8) 0.0349(10)
O2 0.076(3) 0.139(6) 0.027(2) 0.001(3) 0.0173(17) -0.018(4)
O3 0.057(2) 0.096(4) 0.049(2) -0.027(2) 0.0040(15) -0.017(2)
O4 0.123(4) 0.045(2) 0.143(7) 0.011(3) 0.001(4) 0.014(2)
O2A 0.046(3) 0.186(13) 0.064(5) -0.063(6) 0.011(3) 0.016(5)
O3A 0.173(9) 0.093(6) 0.132(9) -0.034(6) 0.020(8) -0.063(6)
O4A 0.136(6) 0.146(11) 0.108(7) 0.055(7) -0.038(5) 0.062(8)
Cl2 0.0327(2) 0.0520(3) 0.0516(3) -0.0016(2) 0.00835(18) 0.00371(18)
O5 0.0899(13) 0.0885(14) 0.1087(15) 0.0300(12) 0.0650(12) 0.0295(11)
O6 0.0509(17) 0.161(5) 0.074(2) -0.042(3) -0.0175(15) 0.044(3)
O7 0.122(4) 0.077(2) 0.0679(19) 0.0196(15) 0.029(2) -0.0134(19)
O8 0.0553(17) 0.085(2) 0.127(4) -0.048(2) -0.0132(19) 0.0047(16)
O6A 0.127(7) 0.053(3) 0.153(8) 0.016(4) 0.073(6) 0.026(4)
O7A 0.060(4) 0.087(5) 0.086(5) -0.035(4) 0.036(4) -0.032(4)
O8A 0.094(6) 0.281(19) 0.082(5) 0.047(8) -0.044(4) -0.048(8)

loop_
_atom_type_symbol
_atom_type_description
_atom_type_scat_dispersion_real
_atom_type_scat_dispersion_imag
_atom_type_scat_source
C C 0.0033 0.0016 'International Tables Vol C Tables 4.2.6.8 and 6.1.1.4'
H H 0.0000 0.0000 'International Tables Vol C Tables 4.2.6.8 and 6.1.1.4'
N N 0.0061 0.0033 'International Tables Vol C Tables 4.2.6.8 and 6.1.1.4'
O O 0.0106 0.0060 'International Tables Vol C Tables 4.2.6.8 and 6.1.1.4'
Cl Cl 0.1484 0.1585 'International Tables Vol C Tables 4.2.6.8 and 6.1.1.4'
Zn Zn 0.2839 1.4301 'International Tables Vol C Tables 4.2.6.8 and 6.1.1.4'

loop_
_geom_angle_atom_site_label_1
_geom_angle_atom_site_label_2
_geom_angle_atom_site_label_3
_geom_angle
_geom_angle_site_symmetry_1
_geom_angle_site_symmetry_3
_geom_angle_publ_flag
N4 Zn1 N2 109.08(5) . . ?
N4 Zn1 N7 103.51(5) . . ?
N2 Zn1 N7 101.69(5) . . ?
N4 Zn1 N1 112.94(5) . . ?
N2 Zn1 N1 126.82(5) . . ?
N7 Zn1 N1 98.72(6) . . ?
N4 Zn1 N3 77.92(5) . . ?
N2 Zn1 N3 79.61(5) . . ?
N7 Zn1 N3 177.54(5) . . ?
N1 Zn1 N3 78.84(5) . . ?
N1 C1 C2 122.10(16) . . ?
N1 C1 H1 119.0 . . ?
C2 C1 H1 119.0 . . ?
C3 C2 C1 118.99(16) . . ?
C3 C2 H2 120.5 . . ?
C1 C2 H2 120.5 . . ?
C4 C3 C2 119.31(16) . . ?
C4 C3 H3 120.3 . . ?
C2 C3 H3 120.3 . . ?
C3 C4 C5 119.09(16) . . ?
C3 C4 H4 120.5 . . ?
C5 C4 H4 120.5 . . ?
N1 C5 C4 121.66(16) . . ?
N1 C5 C6 115.54(14) . . ?
C4 C5 C6 122.80(15) . . ?
N3 C6 C5 109.06(13) . . ?
N3 C6 H6A 109.9 . . ?
C5 C6 H6A 109.9 . . ?
N3 C6 H6B 109.9 . . ?
C5 C6 H6B 109.9 . . ?
H6A C6 H6B 108.3 . . ?
N2 C7 C8 122.15(16) . . ?
N2 C7 H7 118.9 . . ?
C8 C7 H7 118.9 . . ?
C7 C8 C9 119.18(17) . . ?
C7 C8 H8 120.4 . . ?
C9 C8 H8 120.4 . . ?
C8 C9 C10 119.01(16) . . ?
C8 C9 H9 120.5 . . ?
C10 C9 H9 120.5 . . ?
C9 C10 C11 119.40(17) . . ?
C9 C10 H10 120.3 . . ?
C11 C10 H10 120.3 . . ?
N2 C11 C10 121.32(15) . . ?
N2 C11 C12 118.63(14) . . ?
C10 C11 C12 119.95(15) . . ?
N3 C12 C11 112.47(13) . . ?
N3 C12 H12A 109.1 . . ?
C11 C12 H12A 109.1 . . ?
N3 C12 H12B 109.1 . . ?
C11 C12 H12B 109.1 . . ?
H12A C12 H12B 107.8 . . ?
N3 C13 C14 107.34(12) . . ?
N3 C13 H13A 110.2 . . ?
C14 C13 H13A 110.2 . . ?
N3 C13 H13B 110.2 . . ?
C14 C13 H13B 110.2 . . ?
H13A C13 H13B 108.5 . . ?
N4 C14 C15 107.06(13) . . ?
N4 C14 C13 118.63(14) . . ?
C15 C14 C13 134.30(14) . . ?
N6 C15 C14 104.92(13) . . ?
N6 C15 H14 127.5 . . ?
C14 C15 H14 127.5 . . ?
C17 C16 C29 122.06(14) . . ?
C17 C16 N6 119.25(13) . . ?
C29 C16 N6 118.68(14) . . ?
C16 C17 C18 119.63(14) . . ?
C16 C17 H17 120.2 . . ?
C18 C17 H17 120.2 . . ?
C19 C18 C17 121.48(14) . . ?
C19 C18 C27 119.48(14) . . ?
C17 C18 C27 119.04(14) . . ?
C18 C19 C20 121.12(15) . . ?
C18 C19 H19 119.4 . . ?
C20 C19 H19 119.4 . . ?
C19 C20 C21 122.14(16) . . ?
C19 C20 C25 119.26(16) . . ?
C21 C20 C25 118.61(16) . . ?
C22 C21 C20 120.97(19) . . ?
C22 C21 H21 119.5 . . ?
C20 C21 H21 119.5 . . ?
C21 C22 C23 120.39(19) . . ?
C21 C22 H22 119.8 . . ?
C23 C22 H22 119.8 . . ?
C24 C23 C22 120.43(18) . . ?
C24 C23 H23 119.8 . . ?
C22 C23 H23 119.8 . . ?
C23 C24 C25 121.45(19) . . ?
C23 C24 H24 119.3 . . ?
C25 C24 H24 119.3 . . ?
C26 C25 C20 119.38(15) . . ?
C26 C25 C24 122.50(17) . . ?
C20 C25 C24 118.10(17) . . ?
C27 C26 C25 121.57(15) . . ?
C27 C26 H26 119.2 . . ?
C25 C26 H26 119.2 . . ?
C26 C27 C28 122.75(15) . . ?
C26 C27 C18 119.01(15) . . ?
C28 C27 C18 118.24(14) . . ?
C29 C28 C27 121.73(15) . . ?
C29 C28 H28 119.1 . . ?
C27 C28 H28 119.1 . . ?
C28 C29 C16 119.15(15) . . ?
C28 C29 H29 120.4 . . ?
C16 C29 H29 120.4 . . ?
N7 C30 C31 179.0(2) . . ?
C30 C31 H31A 109.5 . . ?
C30 C31 H31B 109.5 . . ?
H31A C31 H31B 109.5 . . ?
C30 C31 H31C 109.5 . . ?
H31A C31 H31C 109.5 . . ?
H31B C31 H31C 109.5 . . ?
C1 N1 C5 118.83(14) . . ?
C1 N1 Zn1 124.86(11) . . ?
C5 N1 Zn1 115.24(11) . . ?
C11 N2 C7 118.93(14) . . ?
C11 N2 Zn1 116.87(10) . . ?
C7 N2 Zn1 123.70(11) . . ?
C6 N3 C12 113.29(13) . . ?
C6 N3 C13 113.31(13) . . ?
C12 N3 C13 112.00(13) . . ?
C6 N3 Zn1 102.89(9) . . ?
C12 N3 Zn1 107.46(9) . . ?
C13 N3 Zn1 107.10(9) . . ?
N5 N4 C14 110.90(13) . . ?
N5 N4 Zn1 131.96(10) . . ?
C14 N4 Zn1 116.36(10) . . ?
N4 N5 N6 105.49(12) . . ?
N5 N6 C15 111.62(13) . . ?
N5 N6 C16 119.33(12) . . ?
C15 N6 C16 128.99(13) . . ?
C30 N7 Zn1 175.44(15) . . ?
N8 C32 C33 179.1(3) . . ?
C32 C33 H33A 109.5 . . ?
C32 C33 H33B 109.5 . . ?
H33A C33 H33B 109.5 . . ?
C32 C33 H33C 109.5 . . ?
H33A C33 H33C 109.5 . . ?
H33B C33 H33C 109.5 . . ?
N9 C34 C35 178.6(4) . . ?
C34 C35 H35A 109.5 . . ?
C34 C35 H35B 109.5 . . ?
H35A C35 H35B 109.5 . . ?
C34 C35 H35C 109.5 . . ?
H35A C35 H35C 109.5 . . ?
H35B C35 H35C 109.5 . . ?
O4A Cl1 O2A 111.1(7) . . ?
O4A Cl1 O3A 111.7(6) . . ?
O2A Cl1 O3A 113.3(7) . . ?
O4A Cl1 O1 109.3(6) . . ?
O2A Cl1 O1 112.3(5) . . ?
O3A Cl1 O1 98.5(8) . . ?
O4A Cl1 O2 130.4(7) . . ?
O2A Cl1 O2 24.0(9) . . ?
O3A Cl1 O2 90.8(5) . . ?
O1 Cl1 O2 110.2(4) . . ?
O4A Cl1 O4 29.0(7) . . ?
O2A Cl1 O4 86.7(7) . . ?
O3A Cl1 O4 138.8(8) . . ?
O1 Cl1 O4 106.7(4) . . ?
O2 Cl1 O4 109.6(5) . . ?
O4A Cl1 O3 78.4(7) . . ?
O2A Cl1 O3 122.6(6) . . ?
O3A Cl1 O3 34.1(8) . . ?
O1 Cl1 O3 117.1(2) . . ?
O2 Cl1 O3 108.2(4) . . ?
O4 Cl1 O3 104.8(3) . . ?
O8A Cl2 O6 142.2(5) . . ?
O8A Cl2 O7A 110.9(5) . . ?
O6 Cl2 O7A 48.1(3) . . ?
O8A Cl2 O5 107.6(5) . . ?
O6 Cl2 O5 110.15(18) . . ?
O7A Cl2 O5 120.7(2) . . ?
O8A Cl2 O8 49.7(7) . . ?
O6 Cl2 O8 109.4(2) . . ?
O7A Cl2 O8 122.3(3) . . ?
O5 Cl2 O8 116.9(2) . . ?
O8A Cl2 O7 61.8(6) . . ?
O6 Cl2 O7 108.3(3) . . ?
O7A Cl2 O7 60.1(4) . . ?
O5 Cl2 O7 105.19(16) . . ?
O8 Cl2 O7 106.4(2) . . ?
O8A Cl2 O6A 109.6(8) . . ?
O6 Cl2 O6A 62.7(4) . . ?
O7A Cl2 O6A 107.1(5) . . ?
O5 Cl2 O6A 100.0(3) . . ?
O8 Cl2 O6A 59.9(4) . . ?
O7 Cl2 O6A 154.8(3) . . ?

loop_
_geom_bond_atom_site_label_1
_geom_bond_atom_site_label_2
_geom_bond_distance
_geom_bond_site_symmetry_2
_geom_bond_publ_flag
Zn1 N4 2.0319(13) . ?
Zn1 N2 2.0347(13) . ?
Zn1 N7 2.0539(14) . ?
Zn1 N1 2.0591(13) . ?
Zn1 N3 2.2428(13) . ?
C1 N1 1.341(2) . ?
C1 C2 1.384(2) . ?
C1 H1 0.9500 . ?
C2 C3 1.379(3) . ?
C2 H2 0.9500 . ?
C3 C4 1.379(3) . ?
C3 H3 0.9500 . ?
C4 C5 1.385(2) . ?
C4 H4 0.9500 . ?
C5 N1 1.351(2) . ?
C5 C6 1.511(2) . ?
C6 N3 1.470(2) . ?
C6 H6A 0.9900 . ?
C6 H6B 0.9900 . ?
C7 N2 1.353(2) . ?
C7 C8 1.375(2) . ?
C7 H7 0.9500 . ?
C8 C9 1.381(3) . ?
C8 H8 0.9500 . ?
C9 C10 1.382(3) . ?
C9 H9 0.9500 . ?
C10 C11 1.392(2) . ?
C10 H10 0.9500 . ?
C11 N2 1.344(2) . ?
C11 C12 1.513(2) . ?
C12 N3 1.472(2) . ?
C12 H12A 0.9900 . ?
C12 H12B 0.9900 . ?
C13 N3 1.480(2) . ?
C13 C14 1.497(2) . ?
C13 H13A 0.9900 . ?
C13 H13B 0.9900 . ?
C14 N4 1.3596(19) . ?
C14 C15 1.364(2) . ?
C15 N6 1.358(2) . ?
C15 H14 0.9500 . ?
C16 C17 1.360(2) . ?
C16 C29 1.422(2) . ?
C16 N6 1.435(2) . ?
C17 C18 1.426(2) . ?
C17 H17 0.9500 . ?
C18 C19 1.398(2) . ?
C18 C27 1.438(2) . ?
C19 C20 1.401(2) . ?
C19 H19 0.9500 . ?
C20 C21 1.425(2) . ?
C20 C25 1.433(2) . ?
C21 C22 1.368(3) . ?
C21 H21 0.9500 . ?
C22 C23 1.414(3) . ?
C22 H22 0.9500 . ?
C23 C24 1.352(3) . ?
C23 H23 0.9500 . ?
C24 C25 1.434(2) . ?
C24 H24 0.9500 . ?
C25 C26 1.397(3) . ?
C26 C27 1.395(2) . ?
C26 H26 0.9500 . ?
C27 C28 1.424(2) . ?
C28 C29 1.356(2) . ?
C28 H28 0.9500 . ?
C29 H29 0.9500 . ?
C30 N7 1.136(2) . ?
C30 C31 1.452(2) . ?
C31 H31A 0.9800 . ?
C31 H31B 0.9800 . ?
C31 H31C 0.9800 . ?
N4 N5 1.3158(17) . ?
N5 N6 1.3384(18) . ?
N8 C32 1.133(3) . ?
C32 C33 1.436(3) . ?
C33 H33A 0.9800 . ?
C33 H33B 0.9800 . ?
C33 H33C 0.9800 . ?
N9 C34 1.130(4) . ?
C34 C35 1.433(4) . ?
C35 H35A 0.9800 . ?
C35 H35B 0.9800 . ?
C35 H35C 0.9800 . ?
Cl1 O4A 1.336(9) . ?
Cl1 O2A 1.375(11) . ?
Cl1 O3A 1.394(7) . ?
Cl1 O1 1.4058(16) . ?
Cl1 O2 1.424(7) . ?
Cl1 O4 1.433(6) . ?
Cl1 O3 1.435(4) . ?
Cl2 O8A 1.317(7) . ?
Cl2 O6 1.389(3) . ?
Cl2 O7A 1.392(5) . ?
Cl2 O5 1.4090(17) . ?
Cl2 O8 1.429(3) . ?
Cl2 O7 1.447(3) . ?
Cl2 O6A 1.448(6) . ?

loop_
_geom_torsion_atom_site_label_1
_geom_torsion_atom_site_label_2
_geom_torsion_atom_site_label_3
_geom_torsion_atom_site_label_4
_geom_torsion
_geom_torsion_site_symmetry_1
_geom_torsion_site_symmetry_2
_geom_torsion_site_symmetry_3
_geom_torsion_site_symmetry_4
_geom_torsion_publ_flag
N1 C1 C2 C3 0.3(3) . . . . ?
C1 C2 C3 C4 -0.8(3) . . . . ?
C2 C3 C4 C5 0.2(3) . . . . ?
C3 C4 C5 N1 1.0(2) . . . . ?
C3 C4 C5 C6 -179.33(16) . . . . ?
N1 C5 C6 N3 41.03(19) . . . . ?
C4 C5 C6 N3 -138.69(15) . . . . ?
N2 C7 C8 C9 0.0(3) . . . . ?
C7 C8 C9 C10 0.8(3) . . . . ?
C8 C9 C10 C11 -1.3(3) . . . . ?
C9 C10 C11 N2 1.0(3) . . . . ?
C9 C10 C11 C12 -175.30(17) . . . . ?
N2 C11 C12 N3 14.0(2) . . . . ?
C10 C11 C12 N3 -169.61(15) . . . . ?
N3 C13 C14 N4 31.62(18) . . . . ?
N3 C13 C14 C15 -147.24(17) . . . . ?
N4 C14 C15 N6 -0.16(16) . . . . ?
C13 C14 C15 N6 178.79(16) . . . . ?
C29 C16 C17 C18 2.7(2) . . . . ?
N6 C16 C17 C18 -178.10(13) . . . . ?
C16 C17 C18 C19 179.90(14) . . . . ?
C16 C17 C18 C27 0.5(2) . . . . ?
C17 C18 C19 C20 -176.33(14) . . . . ?
C27 C18 C19 C20 3.1(2) . . . . ?
C18 C19 C20 C21 -179.33(15) . . . . ?
C18 C19 C20 C25 0.5(2) . . . . ?
C19 C20 C21 C22 -178.34(18) . . . . ?
C25 C20 C21 C22 1.8(3) . . . . ?
C20 C21 C22 C23 0.3(3) . . . . ?
C21 C22 C23 C24 -1.5(3) . . . . ?
C22 C23 C24 C25 0.5(3) . . . . ?
C19 C20 C25 C26 -3.6(2) . . . . ?
C21 C20 C25 C26 176.27(16) . . . . ?
C19 C20 C25 C24 177.45(15) . . . . ?
C21 C20 C25 C24 -2.7(2) . . . . ?
C23 C24 C25 C26 -177.32(18) . . . . ?
C23 C24 C25 C20 1.6(3) . . . . ?
C20 C25 C26 C27 3.0(2) . . . . ?
C24 C25 C26 C27 -178.06(16) . . . . ?
C25 C26 C27 C28 179.96(15) . . . . ?
C25 C26 C27 C18 0.6(2) . . . . ?
C19 C18 C27 C26 -3.6(2) . . . . ?
C17 C18 C27 C26 175.78(14) . . . . ?
C19 C18 C27 C28 176.94(14) . . . . ?
C17 C18 C27 C28 -3.6(2) . . . . ?
C26 C27 C28 C29 -175.54(16) . . . . ?
C18 C27 C28 C29 3.9(2) . . . . ?
C27 C28 C29 C16 -0.9(2) . . . . ?
C17 C16 C29 C28 -2.5(2) . . . . ?
N6 C16 C29 C28 178.23(14) . . . . ?
C2 C1 N1 C5 0.8(2) . . . . ?
C2 C1 N1 Zn1 -166.77(13) . . . . ?
C4 C5 N1 C1 -1.4(2) . . . . ?
C6 C5 N1 C1 178.85(14) . . . . ?
C4 C5 N1 Zn1 167.29(12) . . . . ?
C6 C5 N1 Zn1 -12.43(18) . . . . ?
N4 Zn1 N1 C1 85.65(14) . . . . ?
N2 Zn1 N1 C1 -134.87(13) . . . . ?
N7 Zn1 N1 C1 -23.10(14) . . . . ?
N3 Zn1 N1 C1 157.29(14) . . . . ?
N4 Zn1 N1 C5 -82.29(12) . . . . ?
N2 Zn1 N1 C5 57.19(13) . . . . ?
N7 Zn1 N1 C5 168.96(11) . . . . ?
N3 Zn1 N1 C5 -10.65(11) . . . . ?
C10 C11 N2 C7 -0.2(2) . . . . ?
C12 C11 N2 C7 176.12(15) . . . . ?
C10 C11 N2 Zn1 -172.32(13) . . . . ?
C12 C11 N2 Zn1 3.98(19) . . . . ?
C8 C7 N2 C11 -0.3(2) . . . . ?
C8 C7 N2 Zn1 171.29(13) . . . . ?
N4 Zn1 N2 C11 60.15(12) . . . . ?
N7 Zn1 N2 C11 169.05(11) . . . . ?
N1 Zn1 N2 C11 -80.57(13) . . . . ?
N3 Zn1 N2 C11 -13.08(11) . . . . ?
N4 Zn1 N2 C7 -111.58(13) . . . . ?
N7 Zn1 N2 C7 -2.68(14) . . . . ?
N1 Zn1 N2 C7 107.70(13) . . . . ?
N3 Zn1 N2 C7 175.18(14) . . . . ?
C5 C6 N3 C12 -160.20(13) . . . . ?
C5 C6 N3 C13 70.79(16) . . . . ?
C5 C6 N3 Zn1 -44.49(14) . . . . ?
C11 C12 N3 C6 90.59(16) . . . . ?
C11 C12 N3 C13 -139.73(14) . . . . ?
C11 C12 N3 Zn1 -22.37(16) . . . . ?
C14 C13 N3 C6 -149.78(13) . . . . ?
C14 C13 N3 C12 80.55(15) . . . . ?
C14 C13 N3 Zn1 -37.02(13) . . . . ?
N4 Zn1 N3 C6 147.18(10) . . . . ?
N2 Zn1 N3 C6 -100.54(10) . . . . ?
N7 Zn1 N3 C6 21.5(13) . . . . ?
N1 Zn1 N3 C6 30.54(10) . . . . ?
N4 Zn1 N3 C12 -93.00(10) . . . . ?
N2 Zn1 N3 C12 19.28(10) . . . . ?
N7 Zn1 N3 C12 141.4(12) . . . . ?
N1 Zn1 N3 C12 150.36(11) . . . . ?
N4 Zn1 N3 C13 27.50(9) . . . . ?
N2 Zn1 N3 C13 139.78(10) . . . . ?
N7 Zn1 N3 C13 -98.1(12) . . . . ?
N1 Zn1 N3 C13 -89.14(10) . . . . ?
C15 C14 N4 N5 0.50(17) . . . . ?
C13 C14 N4 N5 -178.64(13) . . . . ?
C15 C14 N4 Zn1 171.61(10) . . . . ?
C13 C14 N4 Zn1 -7.53(17) . . . . ?
N2 Zn1 N4 N5 82.96(13) . . . . ?
N7 Zn1 N4 N5 -24.71(14) . . . . ?
N1 Zn1 N4 N5 -130.43(13) . . . . ?
N3 Zn1 N4 N5 157.35(14) . . . . ?
N2 Zn1 N4 C14 -85.84(11) . . . . ?
N7 Zn1 N4 C14 166.49(11) . . . . ?
N1 Zn1 N4 C14 60.77(12) . . . . ?
N3 Zn1 N4 C14 -11.45(10) . . . . ?
C14 N4 N5 N6 -0.62(16) . . . . ?
Zn1 N4 N5 N6 -169.89(10) . . . . ?
N4 N5 N6 C15 0.52(16) . . . . ?
N4 N5 N6 C16 177.96(12) . . . . ?
C14 C15 N6 N5 -0.22(16) . . . . ?
C14 C15 N6 C16 -177.35(14) . . . . ?
C17 C16 N6 N5 9.0(2) . . . . ?
C29 C16 N6 N5 -171.77(13) . . . . ?
C17 C16 N6 C15 -174.10(14) . . . . ?
C29 C16 N6 C15 5.2(2) . . . . ?
C31 C30 N7 Zn1 -27(12) . . . . ?
N4 Zn1 N7 C30 -96.4(19) . . . . ?
N2 Zn1 N7 C30 150.5(19) . . . . ?
N1 Zn1 N7 C30 19.9(19) . . . . ?
N3 Zn1 N7 C30 29(3) . . . . ?
